data_1525065
loop_
_publ_author_name
'Pecharskii, V.K.'
'Gladyshevskii, E.I.'
'Bodak, O.I.'

_publ_section_title
;
 Scandium rhenium silicide (Sc2 Re3 Si4 - the first representive of
 zirconium silicide (Zr5 Si4) structure type among ternary silicides
;
_journal_name_full
;
Dopovidi Akademii Nauk Ukrains'koi RSR, Seriya A: Fiziko-Matematichni Ta 
Tekhnichni Nauki
;
_journal_page_first 755
_journal_page_last 759
_journal_volume 40
_journal_year 1978
_chemical_formula_sum 'Re3 Sc2 Si4'
_chemical_name_systematic 'Sc2 Re3 Si4'
_space_group_IT_number 92
_symmetry_space_group_name_Hall 'P 4abw 2nw'
_symmetry_space_group_name_H-M 'P 41 21 2'
_cell_angle_alpha 90
_cell_angle_beta 90
_cell_angle_gamma 90
_cell_formula_units_Z 4
_cell_length_a 6.619
_cell_length_b 6.619
_cell_length_c 12.36
_cell_volume 541.506
_citation_journal_id_ASTM DNUNDU
_cod_data_source_file Pecharskii_DNUNDU_1978_328.cif
_cod_data_source_block Re3Sc2Si4
_cod_original_cell_volume 541.5059
_cod_database_code 1525065

loop_
_symmetry_equiv_pos_as_xyz
x,y,z
-y+1/2,x+1/2,z+1/4
-x,-y,z+1/2
y+1/2,-x+1/2,z+3/4
x+1/2,-y+1/2,-z+3/4
y,x,-z
-x+1/2,y+1/2,-z+1/4
-y,-x,-z+1/2

loop_
_atom_site_label
_atom_site_type_symbol
_atom_site_fract_x
_atom_site_fract_y
_atom_site_fract_z
_atom_site_occupancy
_atom_site_U_iso_or_equiv
Si1 Si 0.2117 0.171 0.6988 1 0.0
Re1 Re 0.1863 0.9805 0.8649 1 0.0
Re2 Re 0.3324 0.3324 0 1 0.0
Si2 Si 0.2899 0.992 0.0513 1 0.0
Sc1 Sc 0.3504 0.9967 0.473 1 0.0
